data_2219708
loop_
_publ_author_name
'Hao, Xin-Qi'
'Liang, Dong-Song'
'Liu, Ruo-Yi'
'Gong, Jun-Fang'
'Song, Mao-Ping'

_publ_section_title
;
 {1-[(3,5-Dimethyl-4<i>H</i>-1,2,4-triazol-4-yl)imino]ethyl}ferrocene
;
_journal_coeditor_code SI2106
_journal_issue 10
_journal_name_full 'Acta Crystallographica Section E'
_journal_page_first m1275
_journal_paper_doi 10.1107/S1600536808028973
_journal_volume 64
_journal_year 2008
_chemical_formula_iupac '[Fe (C5 H5) (C11 H13 N4)]'
_chemical_formula_moiety 'C16 H18 Fe N4'
_chemical_formula_sum 'C16 H18 Fe N4'
_chemical_formula_weight 322.19
_chemical_name_systematic
;
{1-[(3,5-Dimethyl-4<i>H</i>-1,2,4-triazol-4-yl)imino]ethyl}ferrocene
;
_space_group_IT_number 14
_symmetry_cell_setting monoclinic
_symmetry_space_group_name_Hall '-P 2ybc'
_symmetry_space_group_name_H-M 'P 1 21/c 1'
_atom_sites_solution_hydrogens geom
_atom_sites_solution_primary direct
_atom_sites_solution_secondary difmap
_audit_creation_method SHELXL97
_cell_angle_alpha 90.00
_cell_angle_beta 104.49(3)
_cell_angle_gamma 90.00
_cell_formula_units_Z 4
_cell_length_a 8.7851(18)
_cell_length_b 13.271(3)
_cell_length_c 13.035(3)
_cell_measurement_reflns_used 4008
_cell_measurement_temperature 293(2)
_cell_measurement_theta_max 26.0870
_cell_measurement_theta_min 2.5306
_cell_volume 1471.4(6)
_computing_cell_refinement 'CrystalClear (Rigaku/MSC, 2006)'
_computing_data_collection 'CrystalClear (Rigaku/MSC, 2006)'
_computing_data_reduction 'CrystalClear (Rigaku/MSC, 2006)'
_computing_molecular_graphics 'SHELXTL (Sheldrick, 2008)'
_computing_publication_material 'SHELXTL (Sheldrick, 2008)'
_computing_structure_refinement 'SHELXL97 (Sheldrick, 2008)'
_computing_structure_solution 'SHELXS97 (Sheldrick, 2008)'
_diffrn_ambient_temperature 295(2)
_diffrn_measured_fraction_theta_full 0.997
_diffrn_measured_fraction_theta_max 0.997
_diffrn_measurement_device_type 'Rigaku/MSC MODEL? CCD area-detector'
_diffrn_measurement_method '\f and \w scans'
_diffrn_radiation_monochromator graphite
_diffrn_radiation_source 'fine-focus sealed tube'
_diffrn_radiation_type MoK\a
_diffrn_radiation_wavelength 0.71073
_diffrn_reflns_av_R_equivalents 0.0264
_diffrn_reflns_av_sigmaI/netI 0.0177
_diffrn_reflns_limit_h_max 10
_diffrn_reflns_limit_h_min -10
_diffrn_reflns_limit_k_max 15
_diffrn_reflns_limit_k_min -15
_diffrn_reflns_limit_l_max 15
_diffrn_reflns_limit_l_min -15
_diffrn_reflns_number 14449
_diffrn_reflns_theta_full 25.00
_diffrn_reflns_theta_max 25.00
_diffrn_reflns_theta_min 2.96
_diffrn_standards_number 0
_exptl_absorpt_coefficient_mu 1.023
_exptl_absorpt_correction_T_max 0.8215
_exptl_absorpt_correction_T_min 0.7489
_exptl_absorpt_correction_type multi-scan
_exptl_absorpt_process_details '(SADABS; Sheldrick, 1996)'
_exptl_crystal_colour red
_exptl_crystal_density_diffrn 1.454
_exptl_crystal_density_method 'not measured'
_exptl_crystal_description block
_exptl_crystal_F_000 672
_exptl_crystal_size_max 0.30
_exptl_crystal_size_mid 0.26
_exptl_crystal_size_min 0.20
_refine_diff_density_max 0.220
_refine_diff_density_min -0.181
_refine_ls_extinction_method none
_refine_ls_goodness_of_fit_ref 1.094
_refine_ls_hydrogen_treatment constr
_refine_ls_matrix_type full
_refine_ls_number_parameters 193
_refine_ls_number_reflns 2583
_refine_ls_number_restraints 0
_refine_ls_restrained_S_all 1.094
_refine_ls_R_factor_all 0.0310
_refine_ls_R_factor_gt 0.0294
_refine_ls_shift/su_max 0.001
_refine_ls_shift/su_mean 0.000
_refine_ls_structure_factor_coef Fsqd
_refine_ls_weighting_details 'w = 1/[\s^2^(Fo^2^)+(0.0310P)^2^+0.6853P] where P=(Fo^2^+2Fc^2^)/3'
_refine_ls_weighting_scheme calc
_refine_ls_wR_factor_gt 0.0674
_refine_ls_wR_factor_ref 0.0684
_reflns_number_gt 2485
_reflns_number_total 2583
_reflns_threshold_expression I>2\s(I)
_cod_data_source_file si2106.cif
_cod_data_source_block I
_cod_original_cell_volume 1471.4(5)
_cod_original_sg_symbol_H-M 'P 21/c'
_cod_database_code 2219708
_cod_database_fobs_code 2219708

loop_
_symmetry_equiv_pos_as_xyz
'x, y, z'
'-x, y+1/2, -z+1/2'
'-x, -y, -z'
'x, -y-1/2, z-1/2'

loop_
_atom_site_type_symbol
_atom_site_label
_atom_site_fract_x
_atom_site_fract_y
_atom_site_fract_z
_atom_site_U_iso_or_equiv
_atom_site_adp_type
_atom_site_calc_flag
_atom_site_refinement_flags
_atom_site_occupancy
Fe Fe1 0.14717(3) 0.155436(19) 0.83336(2) 0.02657(10) Uani d . 1
N N1 0.36589(18) 0.41476(13) 0.94499(13) 0.0366(4) Uani d . 1
N N2 0.49929(18) 0.37952(13) 0.91279(13) 0.0351(4) Uani d . 1
N N3 0.7280(2) 0.31235(17) 0.92302(18) 0.0566(5) Uani d . 1
N N4 0.6890(2) 0.37255(17) 0.83286(17) 0.0538(5) Uani d . 1
C C1 0.2665(3) 0.06374(16) 0.95248(17) 0.0456(5) Uani d . 1
H H1 0.3811 0.0571 0.9763 0.055 Uiso calc R 1
C C2 0.1664(3) 0.00600(16) 0.87231(18) 0.0454(5) Uani d . 1
H H2 0.1988 -0.0480 0.8310 0.054 Uiso calc R 1
C C3 0.0112(3) 0.03956(17) 0.86285(19) 0.0482(6) Uani d . 1
H H3 -0.0834 0.0131 0.8135 0.058 Uiso calc R 1
C C4 0.0157(3) 0.11866(18) 0.93709(19) 0.0498(6) Uani d . 1
H H4 -0.0749 0.1562 0.9482 0.060 Uiso calc R 1
C C5 0.1738(3) 0.13290(17) 0.99218(17) 0.0469(6) Uani d . 1
H H5 0.2127 0.1826 1.0482 0.056 Uiso calc R 1
C C6 0.3048(2) 0.23320(14) 0.77318(15) 0.0302(4) Uani d . 1
H H6 0.4194 0.2305 0.7996 0.036 Uiso calc R 1
C C7 0.2125(2) 0.17029(15) 0.69381(15) 0.0346(4) Uani d . 1
H H7 0.2523 0.1162 0.6564 0.042 Uiso calc R 1
C C8 0.0526(2) 0.19765(16) 0.67915(15) 0.0360(5) Uani d . 1
H H8 -0.0371 0.1655 0.6300 0.043 Uiso calc R 1
C C9 0.0439(2) 0.27709(14) 0.74964(15) 0.0324(4) Uani d . 1
H H9 -0.0528 0.3100 0.7568 0.039 Uiso calc R 1
C C10 0.2013(2) 0.30161(13) 0.80928(14) 0.0260(4) Uani d . 1
C C11 0.2331(2) 0.37758(14) 0.89329(14) 0.0270(4) Uani d . 1
C C12 0.0945(2) 0.42209(15) 0.92519(16) 0.0359(4) Uani d . 1
H H12A 0.1309 0.4672 0.9838 0.054 Uiso calc R 1
H H12B 0.0338 0.3691 0.9457 0.054 Uiso calc R 1
H H12C 0.0301 0.4585 0.8665 0.054 Uiso calc R 1
C C13 0.6131(2) 0.31904(17) 0.97039(19) 0.0440(5) Uani d . 1
C C14 0.6040(3) 0.2679(2) 1.0694(2) 0.0640(7) Uani d . 1
H H14A 0.6814 0.2153 1.0854 0.096 Uiso calc R 1
H H14B 0.5011 0.2394 1.0608 0.096 Uiso calc R 1
H H14C 0.6236 0.3158 1.1264 0.096 Uiso calc R 1
C C15 0.5514(2) 0.41269(16) 0.82868(17) 0.0402(5) Uani d . 1
C C16 0.4626(3) 0.48245(19) 0.7469(2) 0.0550(6) Uani d . 1
H H16A 0.5297 0.5061 0.7042 0.083 Uiso calc R 1
H H16B 0.4264 0.5387 0.7806 0.083 Uiso calc R 1
H H16C 0.3740 0.4478 0.7030 0.083 Uiso calc R 1

loop_
_atom_site_aniso_label
_atom_site_aniso_U_11
_atom_site_aniso_U_22
_atom_site_aniso_U_33
_atom_site_aniso_U_12
_atom_site_aniso_U_13
_atom_site_aniso_U_23
Fe1 0.02826(16) 0.02453(16) 0.02769(16) -0.00021(11) 0.00847(11) 0.00028(11)
N1 0.0289(8) 0.0381(10) 0.0449(10) -0.0003(7) 0.0130(7) -0.0112(8)
N2 0.0232(8) 0.0385(9) 0.0442(10) -0.0042(7) 0.0098(7) -0.0095(8)
N3 0.0298(10) 0.0669(13) 0.0758(15) 0.0070(9) 0.0181(10) 0.0068(12)
N4 0.0339(10) 0.0674(14) 0.0661(14) -0.0006(9) 0.0237(9) 0.0013(11)
C1 0.0567(14) 0.0391(12) 0.0384(12) 0.0102(10) 0.0072(10) 0.0107(10)
C2 0.0691(15) 0.0249(10) 0.0455(12) 0.0014(10) 0.0208(11) 0.0024(9)
C3 0.0534(14) 0.0409(12) 0.0550(14) -0.0139(11) 0.0223(11) 0.0045(11)
C4 0.0596(15) 0.0439(13) 0.0588(15) 0.0053(11) 0.0393(13) 0.0130(12)
C5 0.0758(17) 0.0389(12) 0.0298(11) 0.0017(11) 0.0202(11) 0.0021(9)
C6 0.0281(9) 0.0323(10) 0.0325(10) -0.0012(8) 0.0116(8) -0.0007(8)
C7 0.0439(11) 0.0349(11) 0.0274(10) -0.0011(9) 0.0136(9) -0.0021(8)
C8 0.0378(11) 0.0371(11) 0.0284(10) -0.0042(9) -0.0006(8) 0.0025(9)
C9 0.0277(9) 0.0308(10) 0.0362(10) 0.0014(8) 0.0033(8) 0.0055(8)
C10 0.0249(9) 0.0247(9) 0.0295(9) 0.0008(7) 0.0088(7) 0.0040(8)
C11 0.0262(9) 0.0251(9) 0.0315(10) 0.0002(7) 0.0104(8) 0.0034(8)
C12 0.0314(10) 0.0386(11) 0.0397(11) 0.0054(9) 0.0125(9) -0.0026(9)
C13 0.0271(10) 0.0469(13) 0.0550(14) -0.0032(9) 0.0050(10) -0.0010(11)
C14 0.0489(14) 0.0784(19) 0.0629(16) 0.0037(13) 0.0106(12) 0.0135(15)
C15 0.0291(10) 0.0438(12) 0.0490(12) -0.0102(9) 0.0122(9) -0.0073(10)
C16 0.0437(13) 0.0599(15) 0.0623(15) -0.0071(11) 0.0150(12) 0.0090(13)

loop_
_atom_type_symbol
_atom_type_description
_atom_type_scat_dispersion_real
_atom_type_scat_dispersion_imag
_atom_type_scat_source
C C 0.0033 0.0016 'International Tables Vol C Tables 4.2.6.8 and 6.1.1.4'
H H 0.0000 0.0000 'International Tables Vol C Tables 4.2.6.8 and 6.1.1.4'
N N 0.0061 0.0033 'International Tables Vol C Tables 4.2.6.8 and 6.1.1.4'
Fe Fe 0.3463 0.8444 'International Tables Vol C Tables 4.2.6.8 and 6.1.1.4'

loop_
_geom_angle_atom_site_label_1
_geom_angle_atom_site_label_2
_geom_angle_atom_site_label_3
_geom_angle
C9 Fe1 C6 69.23(8)
C9 Fe1 C10 41.54(7)
C6 Fe1 C10 41.52(7)
C9 Fe1 C3 119.75(9)
C6 Fe1 C3 160.23(9)
C10 Fe1 C3 156.19(9)
C9 Fe1 C2 154.55(9)
C6 Fe1 C2 124.47(9)
C10 Fe1 C2 162.36(9)
C3 Fe1 C2 40.38(9)
C9 Fe1 C1 163.11(9)
C6 Fe1 C1 109.00(9)
C10 Fe1 C1 126.01(9)
C3 Fe1 C1 67.77(10)
C2 Fe1 C1 40.41(9)
C9 Fe1 C4 107.15(9)
C6 Fe1 C4 158.00(9)
C10 Fe1 C4 121.37(8)
C3 Fe1 C4 40.71(10)
C2 Fe1 C4 68.24(9)
C1 Fe1 C4 67.84(10)
C9 Fe1 C5 125.62(9)
C6 Fe1 C5 123.19(9)
C10 Fe1 C5 108.82(8)
C3 Fe1 C5 67.89(10)
C2 Fe1 C5 68.00(9)
C1 Fe1 C5 40.30(9)
C4 Fe1 C5 40.24(10)
C9 Fe1 C7 68.49(8)
C6 Fe1 C7 40.57(8)
C10 Fe1 C7 69.16(8)
C3 Fe1 C7 123.13(9)
C2 Fe1 C7 106.84(8)
C1 Fe1 C7 121.81(9)
C4 Fe1 C7 160.03(10)
C5 Fe1 C7 157.74(10)
C9 Fe1 C8 40.50(8)
C6 Fe1 C8 68.38(8)
C10 Fe1 C8 69.05(8)
C3 Fe1 C8 106.12(9)
C2 Fe1 C8 119.77(9)
C1 Fe1 C8 155.79(9)
C4 Fe1 C8 123.78(10)
C5 Fe1 C8 161.24(9)
C7 Fe1 C8 40.43(8)
C11 N1 N2 115.15(16)
C13 N2 C15 106.71(17)
C13 N2 N1 125.56(18)
C15 N2 N1 126.86(17)
C13 N3 N4 107.64(18)
C15 N4 N3 107.37(18)
C5 C1 C2 108.4(2)
C5 C1 Fe1 69.95(12)
C2 C1 Fe1 69.79(12)
C5 C1 H1 125.8
C2 C1 H1 125.8
Fe1 C1 H1 125.8
C3 C2 C1 107.6(2)
C3 C2 Fe1 69.74(12)
C1 C2 Fe1 69.80(12)
C3 C2 H2 126.2
C1 C2 H2 126.2
Fe1 C2 H2 126.2
C2 C3 C4 108.2(2)
C2 C3 Fe1 69.88(12)
C4 C3 Fe1 69.76(12)
C2 C3 H3 125.9
C4 C3 H3 125.9
Fe1 C3 H3 125.9
C5 C4 C3 107.6(2)
C5 C4 Fe1 69.94(12)
C3 C4 Fe1 69.53(12)
C5 C4 H4 126.2
C3 C4 H4 126.2
Fe1 C4 H4 126.2
C4 C5 C1 108.2(2)
C4 C5 Fe1 69.82(13)
C1 C5 Fe1 69.75(12)
C4 C5 H5 125.9
C1 C5 H5 125.9
Fe1 C5 H5 125.9
C7 C6 C10 108.47(16)
C7 C6 Fe1 70.26(11)
C10 C6 Fe1 69.43(10)
C7 C6 H6 125.8
C10 C6 H6 125.8
Fe1 C6 H6 125.8
C6 C7 C8 108.32(17)
C6 C7 Fe1 69.17(11)
C8 C7 Fe1 69.87(11)
C6 C7 H7 125.8
C8 C7 H7 125.8
Fe1 C7 H7 125.8
C9 C8 C7 108.47(17)
C9 C8 Fe1 68.98(11)
C7 C8 Fe1 69.71(11)
C9 C8 H8 125.8
C7 C8 H8 125.8
Fe1 C8 H8 125.8
C8 C9 C10 108.53(17)
C8 C9 Fe1 70.53(11)
C10 C9 Fe1 69.57(10)
C8 C9 H9 125.7
C10 C9 H9 125.7
Fe1 C9 H9 125.7
C9 C10 C6 106.20(16)
C9 C10 C11 122.42(16)
C6 C10 C11 131.23(16)
C9 C10 Fe1 68.89(10)
C6 C10 Fe1 69.05(10)
C11 C10 Fe1 123.25(13)
N1 C11 C10 129.26(17)
N1 C11 C12 113.23(16)
C10 C11 C12 117.50(16)
C11 C12 H12A 109.5
C11 C12 H12B 109.5
H12A C12 H12B 109.5
C11 C12 H12C 109.5
H12A C12 H12C 109.5
H12B C12 H12C 109.5
N3 C13 N2 109.1(2)
N3 C13 C14 126.6(2)
N2 C13 C14 124.2(2)
C13 C14 H14A 109.5
C13 C14 H14B 109.5
H14A C14 H14B 109.5
C13 C14 H14C 109.5
H14A C14 H14C 109.5
H14B C14 H14C 109.5
N4 C15 N2 109.1(2)
N4 C15 C16 126.8(2)
N2 C15 C16 124.03(19)
C15 C16 H16A 109.5
C15 C16 H16B 109.5
H16A C16 H16B 109.5
C15 C16 H16C 109.5
H16A C16 H16C 109.5
H16B C16 H16C 109.5

loop_
_geom_bond_atom_site_label_1
_geom_bond_atom_site_label_2
_geom_bond_distance
Fe1 C9 2.0310(19)
Fe1 C6 2.0350(19)
Fe1 C10 2.0402(18)
Fe1 C3 2.042(2)
Fe1 C2 2.044(2)
Fe1 C1 2.044(2)
Fe1 C4 2.045(2)
Fe1 C5 2.046(2)
Fe1 C7 2.0494(19)
Fe1 C8 2.051(2)
N1 C11 1.290(2)
N1 N2 1.419(2)
N2 C13 1.354(3)
N2 C15 1.363(3)
N3 C13 1.311(3)
N3 N4 1.391(3)
N4 C15 1.310(3)
C1 C5 1.409(3)
C1 C2 1.412(3)
C1 H1 0.9800
C2 C3 1.410(3)
C2 H2 0.9800
C3 C4 1.421(3)
C3 H3 0.9800
C4 C5 1.407(4)
C4 H4 0.9800
C5 H5 0.9800
C6 C7 1.416(3)
C6 C10 1.444(3)
C6 H6 0.9800
C7 C8 1.417(3)
C7 H7 0.9800
C8 C9 1.413(3)
C8 H8 0.9800
C9 C10 1.444(3)
C9 H9 0.9800
C10 C11 1.463(3)
C11 C12 1.503(2)
C12 H12A 0.9600
C12 H12B 0.9600
C12 H12C 0.9600
C13 C14 1.479(3)
C14 H14A 0.9600
C14 H14B 0.9600
C14 H14C 0.9600
C15 C16 1.478(3)
C16 H16A 0.9600
C16 H16B 0.9600
C16 H16C 0.9600

loop_
_geom_hbond_atom_site_label_D
_geom_hbond_atom_site_label_H
_geom_hbond_atom_site_label_A
_geom_hbond_site_symmetry_A
_geom_hbond_distance_DH
_geom_hbond_distance_HA
_geom_hbond_distance_DA
_geom_hbond_angle_DHA
_geom_hbond_publ_flag
C6 H6 Cg1 1_555 0.98 2.519 3.255(3) 131.7 yes
C5 H5 Cg3 4_555 0.98 2.868 3.703(5) 143.7 yes

loop_
_geom_torsion_atom_site_label_1
_geom_torsion_atom_site_label_2
_geom_torsion_atom_site_label_3
_geom_torsion_atom_site_label_4
_geom_torsion
C11 N1 N2 C13 -110.8(2)
C11 N1 N2 C15 81.3(2)
C13 N3 N4 C15 -0.5(3)
C9 Fe1 C1 C5 38.3(4)
C6 Fe1 C1 C5 119.29(15)
C10 Fe1 C1 C5 76.07(17)
C3 Fe1 C1 C5 -81.56(16)
C2 Fe1 C1 C5 -119.4(2)
C4 Fe1 C1 C5 -37.43(15)
C7 Fe1 C1 C5 162.25(14)
C8 Fe1 C1 C5 -161.34(19)
C9 Fe1 C1 C2 157.8(3)
C6 Fe1 C1 C2 -121.27(14)
C10 Fe1 C1 C2 -164.49(12)
C3 Fe1 C1 C2 37.87(14)
C4 Fe1 C1 C2 82.01(15)
C5 Fe1 C1 C2 119.4(2)
C7 Fe1 C1 C2 -78.31(16)
C8 Fe1 C1 C2 -41.9(3)
C5 C1 C2 C3 -0.2(2)
Fe1 C1 C2 C3 -59.72(15)
C5 C1 C2 Fe1 59.54(15)
C9 Fe1 C2 C3 -46.5(3)
C6 Fe1 C2 C3 -162.68(13)
C10 Fe1 C2 C3 164.2(2)
C1 Fe1 C2 C3 118.7(2)
C4 Fe1 C2 C3 37.77(15)
C5 Fe1 C2 C3 81.29(16)
C7 Fe1 C2 C3 -121.70(14)
C8 Fe1 C2 C3 -79.70(16)
C9 Fe1 C2 C1 -165.18(18)
C6 Fe1 C2 C1 78.62(16)
C10 Fe1 C2 C1 45.5(3)
C3 Fe1 C2 C1 -118.7(2)
C4 Fe1 C2 C1 -80.92(15)
C5 Fe1 C2 C1 -37.41(14)
C7 Fe1 C2 C1 119.60(14)
C8 Fe1 C2 C1 161.61(13)
C1 C2 C3 C4 0.3(2)
Fe1 C2 C3 C4 -59.46(15)
C1 C2 C3 Fe1 59.75(15)
C9 Fe1 C3 C2 158.96(13)
C6 Fe1 C3 C2 46.5(3)
C10 Fe1 C3 C2 -168.23(18)
C1 Fe1 C3 C2 -37.90(14)
C4 Fe1 C3 C2 -119.3(2)
C5 Fe1 C3 C2 -81.58(15)
C7 Fe1 C3 C2 76.51(16)
C8 Fe1 C3 C2 117.25(14)
C9 Fe1 C3 C4 -81.75(16)
C6 Fe1 C3 C4 165.8(2)
C10 Fe1 C3 C4 -48.9(3)
C2 Fe1 C3 C4 119.3(2)
C1 Fe1 C3 C4 81.39(16)
C5 Fe1 C3 C4 37.71(14)
C7 Fe1 C3 C4 -164.21(14)
C8 Fe1 C3 C4 -123.46(15)
C2 C3 C4 C5 -0.3(2)
Fe1 C3 C4 C5 -59.83(15)
C2 C3 C4 Fe1 59.54(15)
C9 Fe1 C4 C5 -125.37(13)
C6 Fe1 C4 C5 -48.5(3)
C10 Fe1 C4 C5 -82.20(15)
C3 Fe1 C4 C5 118.7(2)
C2 Fe1 C4 C5 81.21(14)
C1 Fe1 C4 C5 37.49(13)
C7 Fe1 C4 C5 160.6(2)
C8 Fe1 C4 C5 -166.69(13)
C9 Fe1 C4 C3 115.94(15)
C6 Fe1 C4 C3 -167.2(2)
C10 Fe1 C4 C3 159.12(13)
C2 Fe1 C4 C3 -37.47(14)
C1 Fe1 C4 C3 -81.20(15)
C5 Fe1 C4 C3 -118.7(2)
C7 Fe1 C4 C3 41.9(3)
C8 Fe1 C4 C3 74.63(17)
C3 C4 C5 C1 0.2(2)
Fe1 C4 C5 C1 -59.39(15)
C3 C4 C5 Fe1 59.57(15)
C2 C1 C5 C4 0.0(2)
Fe1 C1 C5 C4 59.44(15)
C2 C1 C5 Fe1 -59.44(15)
C9 Fe1 C5 C4 73.43(16)
C6 Fe1 C5 C4 160.41(13)
C10 Fe1 C5 C4 116.66(14)
C3 Fe1 C5 C4 -38.14(14)
C2 Fe1 C5 C4 -81.87(15)
C1 Fe1 C5 C4 -119.4(2)
C7 Fe1 C5 C4 -162.5(2)
C8 Fe1 C5 C4 36.5(3)
C9 Fe1 C5 C1 -167.19(13)
C6 Fe1 C5 C1 -80.21(16)
C10 Fe1 C5 C1 -123.96(14)
C3 Fe1 C5 C1 81.24(15)
C2 Fe1 C5 C1 37.51(14)
C4 Fe1 C5 C1 119.4(2)
C7 Fe1 C5 C1 -43.2(3)
C8 Fe1 C5 C1 155.9(2)
C9 Fe1 C6 C7 -80.80(12)
C10 Fe1 C6 C7 -119.61(16)
C3 Fe1 C6 C7 40.1(3)
C2 Fe1 C6 C7 74.84(14)
C1 Fe1 C6 C7 117.07(12)
C4 Fe1 C6 C7 -165.2(2)
C5 Fe1 C6 C7 159.45(12)
C8 Fe1 C6 C7 -37.23(12)
C9 Fe1 C6 C10 38.81(11)
C3 Fe1 C6 C10 159.7(2)
C2 Fe1 C6 C10 -165.55(11)
C1 Fe1 C6 C10 -123.32(11)
C4 Fe1 C6 C10 -45.6(3)
C5 Fe1 C6 C10 -80.93(13)
C7 Fe1 C6 C10 119.61(16)
C8 Fe1 C6 C10 82.38(12)
C10 C6 C7 C8 0.0(2)
Fe1 C6 C7 C8 59.08(14)
C10 C6 C7 Fe1 -59.11(13)
C9 Fe1 C7 C6 82.77(12)
C10 Fe1 C7 C6 38.07(11)
C3 Fe1 C7 C6 -164.92(12)
C2 Fe1 C7 C6 -123.76(12)
C1 Fe1 C7 C6 -82.21(14)
C4 Fe1 C7 C6 163.8(2)
C5 Fe1 C7 C6 -50.8(3)
C8 Fe1 C7 C6 119.84(17)
C9 Fe1 C7 C8 -37.08(12)
C6 Fe1 C7 C8 -119.84(17)
C10 Fe1 C7 C8 -81.77(12)
C3 Fe1 C7 C8 75.24(15)
C2 Fe1 C7 C8 116.40(13)
C1 Fe1 C7 C8 157.95(12)
C4 Fe1 C7 C8 43.9(3)
C5 Fe1 C7 C8 -170.7(2)
C6 C7 C8 C9 -0.4(2)
Fe1 C7 C8 C9 58.21(14)
C6 C7 C8 Fe1 -58.65(13)
C6 Fe1 C8 C9 -82.91(12)
C10 Fe1 C8 C9 -38.20(11)
C3 Fe1 C8 C9 117.18(13)
C2 Fe1 C8 C9 158.75(12)
C1 Fe1 C8 C9 -171.3(2)
C4 Fe1 C8 C9 76.29(15)
C5 Fe1 C8 C9 48.7(3)
C7 Fe1 C8 C9 -120.27(17)
C9 Fe1 C8 C7 120.27(17)
C6 Fe1 C8 C7 37.36(11)
C10 Fe1 C8 C7 82.06(12)
C3 Fe1 C8 C7 -122.55(13)
C2 Fe1 C8 C7 -80.99(14)
C1 Fe1 C8 C7 -51.1(3)
C4 Fe1 C8 C7 -163.44(12)
C5 Fe1 C8 C7 169.0(2)
C7 C8 C9 C10 0.7(2)
Fe1 C8 C9 C10 59.40(13)
C7 C8 C9 Fe1 -58.66(14)
C6 Fe1 C9 C8 80.65(12)
C10 Fe1 C9 C8 119.43(16)
C3 Fe1 C9 C8 -79.82(14)
C2 Fe1 C9 C8 -47.1(2)
C1 Fe1 C9 C8 167.7(3)
C4 Fe1 C9 C8 -122.32(13)
C5 Fe1 C9 C8 -162.70(13)
C7 Fe1 C9 C8 37.01(12)
C6 Fe1 C9 C10 -38.79(11)
C3 Fe1 C9 C10 160.74(11)
C2 Fe1 C9 C10 -166.50(17)
C1 Fe1 C9 C10 48.3(3)
C4 Fe1 C9 C10 118.25(12)
C5 Fe1 C9 C10 77.86(14)
C7 Fe1 C9 C10 -82.42(12)
C8 Fe1 C9 C10 -119.43(16)
C8 C9 C10 C6 -0.8(2)
Fe1 C9 C10 C6 59.25(12)
C8 C9 C10 C11 -176.81(17)
Fe1 C9 C10 C11 -116.81(17)
C8 C9 C10 Fe1 -60.00(13)
C7 C6 C10 C9 0.5(2)
Fe1 C6 C10 C9 -59.14(12)
C7 C6 C10 C11 176.06(18)
Fe1 C6 C10 C11 116.4(2)
C7 C6 C10 Fe1 59.63(13)
C6 Fe1 C10 C9 117.91(15)
C3 Fe1 C10 C9 -45.2(2)
C2 Fe1 C10 C9 160.7(2)
C1 Fe1 C10 C9 -164.44(12)
C4 Fe1 C10 C9 -80.36(14)
C5 Fe1 C10 C9 -122.90(13)
C7 Fe1 C10 C9 80.68(12)
C8 Fe1 C10 C9 37.27(12)
C9 Fe1 C10 C6 -117.91(15)
C3 Fe1 C10 C6 -163.1(2)
C2 Fe1 C10 C6 42.8(3)
C1 Fe1 C10 C6 77.64(14)
C4 Fe1 C10 C6 161.73(12)
C5 Fe1 C10 C6 119.19(12)
C7 Fe1 C10 C6 -37.23(11)
C8 Fe1 C10 C6 -80.64(12)
C9 Fe1 C10 C11 115.73(19)
C6 Fe1 C10 C11 -126.36(19)
C3 Fe1 C10 C11 70.5(3)
C2 Fe1 C10 C11 -83.6(3)
C1 Fe1 C10 C11 -48.71(18)
C4 Fe1 C10 C11 35.37(18)
C5 Fe1 C10 C11 -7.17(17)
C7 Fe1 C10 C11 -163.58(17)
C8 Fe1 C10 C11 153.00(16)
N2 N1 C11 C10 2.6(3)
N2 N1 C11 C12 -176.20(16)
C9 C10 C11 N1 -171.86(19)
C6 C10 C11 N1 13.2(3)
Fe1 C10 C11 N1 103.5(2)
C9 C10 C11 C12 6.9(3)
C6 C10 C11 C12 -168.03(18)
Fe1 C10 C11 C12 -77.7(2)
N4 N3 C13 N2 1.5(3)
N4 N3 C13 C14 -179.9(2)
C15 N2 C13 N3 -1.8(2)
N1 N2 C13 N3 -171.75(18)
C15 N2 C13 C14 179.5(2)
N1 N2 C13 C14 9.5(3)
N3 N4 C15 N2 -0.6(3)
N3 N4 C15 C16 179.7(2)
C13 N2 C15 N4 1.5(2)
N1 N2 C15 N4 171.25(18)
C13 N2 C15 C16 -178.9(2)
N1 N2 C15 C16 -9.1(3)
